data_7702733
loop_
_publ_author_name
'Low, Paul J.'
'Hayes, Tim M.'
'Udachin, Konstantin A.'
'Goeta, Andres E.'
'Howard, Judith A. K.'
'Enright, Gary D.'
'Carty, Arthur J.'

_publ_section_title
;
 Acetylide generation and coupling on electron-rich Ru3 clusters
;
_journal_issue 7
_journal_name_full 'Journal of the Chemical Society, Dalton Transactions'
_journal_page_first 1455
_journal_paper_doi 10.1039/b108626j
_journal_year 2002
_chemical_formula_sum 'C43 H38 O7 P2 Ru3'
_chemical_formula_weight 1031.88
_space_group_IT_number 14
_space_group_name_Hall '-P 2ybc'
_space_group_name_H-M_alt 'P 1 21/c 1'
_symmetry_cell_setting monoclinic
_symmetry_space_group_name_H-M 'P 1 21/c 1'
_atom_sites_solution_hydrogens geom
_atom_sites_solution_primary direct
_atom_sites_solution_secondary difmap
_audit_creation_method SHELXL-97
_cell_angle_alpha 90.00
_cell_angle_beta 103.1240(10)
_cell_angle_gamma 90.00
_cell_formula_units_Z 4
_cell_length_a 20.2682(10)
_cell_length_b 11.0110(5)
_cell_length_c 20.1026(10)
_cell_measurement_temperature 295(2)
_cell_volume 4369.2(4)
_computing_structure_refinement 'SHELXL-97 (Sheldrick, 1997)'
_computing_structure_solution 'SHELXS-97 (Sheldrick, 1990)'
_diffrn_ambient_temperature 295(2)
_diffrn_measured_fraction_theta_full 0.950
_diffrn_measured_fraction_theta_max 0.950
_diffrn_radiation_monochromator graphite
_diffrn_radiation_source 'fine-focus sealed tube'
_diffrn_radiation_type MoK\a
_diffrn_radiation_wavelength 0.71070
_diffrn_reflns_av_R_equivalents 0.0388
_diffrn_reflns_av_sigmaI/netI 0.0280
_diffrn_reflns_limit_h_max 27
_diffrn_reflns_limit_h_min -27
_diffrn_reflns_limit_k_max 14
_diffrn_reflns_limit_k_min -14
_diffrn_reflns_limit_l_max 27
_diffrn_reflns_limit_l_min -27
_diffrn_reflns_number 49056
_diffrn_reflns_theta_full 28.75
_diffrn_reflns_theta_max 28.75
_diffrn_reflns_theta_min 2.06
_exptl_absorpt_coefficient_mu 1.143
_exptl_crystal_density_diffrn 1.569
_exptl_crystal_density_method 'not measured'
_exptl_crystal_F_000 2056
_exptl_crystal_size_max 0.35
_exptl_crystal_size_mid 0.25
_exptl_crystal_size_min 0.2
_refine_diff_density_max 0.869
_refine_diff_density_min -0.663
_refine_diff_density_rms 0.081
_refine_ls_extinction_method none
_refine_ls_goodness_of_fit_ref 0.976
_refine_ls_hydrogen_treatment mixed
_refine_ls_matrix_type full
_refine_ls_number_parameters 502
_refine_ls_number_reflns 11306
_refine_ls_number_restraints 0
_refine_ls_restrained_S_all 0.976
_refine_ls_R_factor_all 0.0649
_refine_ls_R_factor_gt 0.0450
_refine_ls_shift/su_max 0.003
_refine_ls_shift/su_mean 0.000
_refine_ls_structure_factor_coef Fsqd
_refine_ls_weighting_details 'w=1/[\s^2^(Fo^2^)+(0.0546P)^2^+8.3056P] where P=(Fo^2^+2Fc^2^)/3'
_refine_ls_weighting_scheme calc
_refine_ls_wR_factor_gt 0.1069
_refine_ls_wR_factor_ref 0.1229
_reflns_number_gt 8836
_reflns_number_total 11306
_reflns_threshold_expression >2sigma(I)
_cod_data_source_file b108626j.txt
_cod_data_source_block wb46
_cod_depositor_comments
;
The following automatic conversions were performed:

data item '_refine_ls_weighting_scheme' value 'calc
w=1/[\s^2^(Fo^2^)+(0.0546P)^2^+8.3056P] where P=(Fo^2^+2Fc^2^)/3' was
changed to 'calc'. A new data item '_refine_ls_weighting_details' was
created with the value set to
'w=1/[\s^2^(Fo^2^)+(0.0546P)^2^+8.3056P] where P=(Fo^2^+2Fc^2^)/3'.

Automatic conversion script
Id: cif_fix_values 6909 2019-04-08 15:41:33Z antanas 
;
_cod_original_sg_symbol_H-M P21/c
_cod_database_code 7702733

loop_
_symmetry_equiv_pos_as_xyz
'x, y, z'
'-x, y+1/2, -z+1/2'
'-x, -y, -z'
'x, -y-1/2, z-1/2'

loop_
_atom_site_label
_atom_site_type_symbol
_atom_site_fract_x
_atom_site_fract_y
_atom_site_fract_z
_atom_site_U_iso_or_equiv
_atom_site_adp_type
_atom_site_occupancy
_atom_site_calc_flag
_atom_site_refinement_flags
Ru1 Ru 0.160800(16) 0.91486(3) 0.115795(16) 0.04659(9) Uani 1 d .
Ru2 Ru 0.285641(16) 1.05986(3) 0.200029(18) 0.05045(10) Uani 1 d .
Ru3 Ru 0.283472(16) 0.79829(3) 0.220797(15) 0.04652(9) Uani 1 d .
P1 P 0.16869(5) 1.09472(10) 0.18286(5) 0.0468(2) Uani 1 d .
P2 P 0.37233(5) 0.91647(11) 0.20367(6) 0.0533(3) Uani 1 d .
O7 O 0.1692(3) 0.6962(4) 0.0231(2) 0.0963(13) Uani 1 d .
O8 O 0.1633(2) 1.0726(3) -0.00961(18) 0.0812(11) Uani 1 d .
O9 O 0.3060(2) 1.1583(4) 0.06707(19) 0.0867(11) Uani 1 d .
O10 O 0.3474(2) 1.2930(4) 0.2629(2) 0.0943(12) Uani 1 d .
O11 O 0.2963(2) 0.5939(4) 0.1238(2) 0.0961(13) Uani 1 d .
O12 O 0.3664(2) 0.6485(5) 0.3339(2) 0.1044(15) Uani 1 d .
O13 O 0.00808(19) 0.9145(4) 0.0820(3) 0.1050(15) Uani 1 d .
C1 C 0.2823(2) 0.9403(4) 0.2906(2) 0.0564(10) Uani 1 d .
C2 C 0.2918(2) 1.0078(5) 0.3372(2) 0.0611(11) Uani 1 d .
C3 C 0.3053(4) 1.0755(7) 0.4035(3) 0.103(2) Uani 1 d .
C4 C 0.1681(2) 0.7980(4) 0.1967(2) 0.0495(9) Uani 1 d .
C5 C 0.1775(2) 0.7235(4) 0.2431(2) 0.0554(10) Uani 1 d .
C6 C 0.1651(3) 0.6381(5) 0.2963(3) 0.0717(13) Uani 1 d .
C7 C 0.1706(3) 0.7743(4) 0.0596(2) 0.0626(11) Uani 1 d .
C8 C 0.1648(2) 1.0181(4) 0.0383(2) 0.0549(10) Uani 1 d .
C9 C 0.2957(2) 1.1191(5) 0.1164(2) 0.0613(11) Uani 1 d .
C10 C 0.3252(2) 1.2033(5) 0.2408(2) 0.0620(11) Uani 1 d .
C11 C 0.2900(2) 0.6731(5) 0.1584(2) 0.0633(11) Uani 1 d .
C12 C 0.3343(2) 0.7042(5) 0.2908(2) 0.0658(12) Uani 1 d .
C13 C 0.0653(3) 0.9148(5) 0.0943(3) 0.0682(13) Uani 1 d .
C20 C 0.1333(2) 1.2259(4) 0.1312(2) 0.0499(9) Uani 1 d .
C21 C 0.1736(3) 1.3195(4) 0.1184(3) 0.0694(13) Uani 1 d .
H21 H 0.2200 1.3168 0.1368 0.083 Uiso 1 calc R
C22 C 0.1463(3) 1.4176(5) 0.0786(3) 0.0897(18) Uani 1 d .
H22 H 0.1743 1.4801 0.0705 0.108 Uiso 1 calc R
C23 C 0.0792(4) 1.4228(5) 0.0516(4) 0.096(2) Uani 1 d .
H23 H 0.0610 1.4888 0.0247 0.115 Uiso 1 calc R
C24 C 0.0374(3) 1.3313(6) 0.0635(3) 0.0925(19) Uani 1 d .
H24 H -0.0089 1.3354 0.0450 0.111 Uiso 1 calc R
C25 C 0.0643(3) 1.2334(5) 0.1029(3) 0.0716(13) Uani 1 d .
H25 H 0.0358 1.1715 0.1107 0.086 Uiso 1 calc R
C31 C 0.2771(4) 1.0034(8) 0.4530(3) 0.117(3) Uani 1 d .
H31A H 0.2987 0.9254 0.4593 0.175 Uiso 1 calc R
H31B H 0.2293 0.9929 0.4358 0.175 Uiso 1 calc R
H31C H 0.2851 1.0454 0.4960 0.175 Uiso 1 calc R
C32 C 0.2646(6) 1.2046(8) 0.3927(4) 0.161(4) Uani 1 d .
H32A H 0.2723 1.2473 0.4354 0.241 Uiso 1 calc R
H32B H 0.2170 1.1895 0.3767 0.241 Uiso 1 calc R
H32C H 0.2805 1.2528 0.3598 0.241 Uiso 1 calc R
C33 C 0.3756(5) 1.1115(10) 0.4252(4) 0.158(4) Uani 1 d .
H33A H 0.3807 1.1668 0.4629 0.237 Uiso 1 calc R
H33B H 0.3897 1.1506 0.3880 0.237 Uiso 1 calc R
H33C H 0.4032 1.0409 0.4390 0.237 Uiso 1 calc R
C40 C 0.1240(2) 1.1057(5) 0.2524(2) 0.0624(11) Uani 1 d .
C41 C 0.1067(4) 1.2193(7) 0.2732(3) 0.106(2) Uani 1 d .
H41 H 0.1159 1.2884 0.2502 0.127 Uiso 1 calc R
C42 C 0.0758(5) 1.2307(9) 0.3282(4) 0.135(3) Uani 1 d .
H42 H 0.0652 1.3072 0.3424 0.162 Uiso 1 calc R
C43 C 0.0611(4) 1.1303(9) 0.3607(4) 0.121(3) Uani 1 d .
H43 H 0.0422 1.1375 0.3985 0.145 Uiso 1 calc R
C44 C 0.0738(4) 1.0214(8) 0.3384(5) 0.135(4) Uani 1 d .
H44 H 0.0616 0.9525 0.3595 0.162 Uiso 1 calc R
C45 C 0.1053(4) 1.0083(6) 0.2838(4) 0.104(2) Uani 1 d .
H45 H 0.1134 0.9309 0.2689 0.125 Uiso 1 calc R
C50 C 0.4077(2) 0.8890(5) 0.1293(2) 0.0626(11) Uani 1 d .
C51 C 0.3649(3) 0.8616(6) 0.0674(3) 0.0830(16) Uani 1 d .
H51 H 0.3185 0.8559 0.0643 0.100 Uiso 1 calc R
C52 C 0.3899(4) 0.8424(8) 0.0102(3) 0.112(3) Uani 1 d .
H52 H 0.3604 0.8231 -0.0310 0.134 Uiso 1 calc R
C53 C 0.4572(4) 0.8514(8) 0.0133(4) 0.115(3) Uani 1 d .
H53 H 0.4738 0.8384 -0.0257 0.138 Uiso 1 calc R
C54 C 0.5002(3) 0.8791(8) 0.0731(4) 0.103(2) Uani 1 d .
H54 H 0.5465 0.8849 0.0752 0.124 Uiso 1 calc R
C55 C 0.4759(3) 0.8991(6) 0.1313(3) 0.0788(15) Uani 1 d .
H55 H 0.5059 0.9195 0.1720 0.095 Uiso 1 calc R
C61 C 0.1987(4) 0.5155(5) 0.2915(3) 0.102(2) Uani 1 d .
H61A H 0.1830 0.4831 0.2463 0.153 Uiso 1 calc R
H61B H 0.1872 0.4606 0.3241 0.153 Uiso 1 calc R
H61C H 0.2469 0.5257 0.3009 0.153 Uiso 1 calc R
C62 C 0.1933(4) 0.6922(6) 0.3671(3) 0.099(2) Uani 1 d .
H62A H 0.2414 0.7020 0.3741 0.149 Uiso 1 calc R
H62B H 0.1834 0.6388 0.4013 0.149 Uiso 1 calc R
H62C H 0.1726 0.7699 0.3702 0.149 Uiso 1 calc R
C63 C 0.0892(4) 0.6219(9) 0.2850(5) 0.144(4) Uani 1 d .
H63A H 0.0690 0.6971 0.2940 0.217 Uiso 1 calc R
H63B H 0.0796 0.5602 0.3152 0.217 Uiso 1 calc R
H63C H 0.0710 0.5980 0.2385 0.217 Uiso 1 calc R
C70 C 0.4484(2) 0.9204(5) 0.2725(2) 0.0610(11) Uani 1 d .
C71 C 0.4753(3) 1.0273(6) 0.3017(3) 0.0777(14) Uani 1 d .
H71 H 0.4536 1.1004 0.2876 0.093 Uiso 1 calc R
C72 C 0.5352(3) 1.0267(8) 0.3527(3) 0.102(2) Uani 1 d .
H72 H 0.5533 1.0993 0.3724 0.123 Uiso 1 calc R
C73 C 0.5668(3) 0.9202(8) 0.3732(3) 0.103(2) Uani 1 d .
H73 H 0.6069 0.9204 0.4066 0.123 Uiso 1 calc R
C74 C 0.5407(3) 0.8138(7) 0.3457(3) 0.096(2) Uani 1 d .
H74 H 0.5624 0.7412 0.3609 0.115 Uiso 1 calc R
C75 C 0.4817(2) 0.8124(6) 0.2948(3) 0.0771(15) Uani 1 d .
H75 H 0.4643 0.7391 0.2755 0.093 Uiso 1 calc R

loop_
_atom_site_aniso_label
_atom_site_aniso_U_11
_atom_site_aniso_U_22
_atom_site_aniso_U_33
_atom_site_aniso_U_23
_atom_site_aniso_U_13
_atom_site_aniso_U_12
Ru1 0.04444(16) 0.04691(18) 0.04513(17) 0.00716(13) 0.00328(12) -0.00301(12)
Ru2 0.04123(16) 0.05078(19) 0.05642(19) 0.00836(14) 0.00496(13) -0.00295(13)
Ru3 0.04795(17) 0.05043(18) 0.03896(15) 0.00263(13) 0.00526(12) 0.00335(13)
P1 0.0452(5) 0.0480(5) 0.0465(5) 0.0089(4) 0.0087(4) 0.0003(4)
P2 0.0407(5) 0.0636(7) 0.0517(6) 0.0038(5) 0.0025(4) 0.0015(4)
O7 0.156(4) 0.062(2) 0.063(2) -0.0057(18) 0.010(2) 0.004(2)
O8 0.105(3) 0.080(2) 0.056(2) 0.0186(17) 0.0113(18) -0.009(2)
O9 0.084(2) 0.110(3) 0.064(2) 0.016(2) 0.0121(18) -0.013(2)
O10 0.115(3) 0.073(3) 0.091(3) -0.016(2) 0.016(2) -0.027(2)
O11 0.093(3) 0.098(3) 0.094(3) -0.039(2) 0.013(2) 0.014(2)
O12 0.096(3) 0.135(4) 0.077(3) 0.050(3) 0.008(2) 0.032(3)
O13 0.049(2) 0.121(4) 0.136(4) 0.019(3) 0.004(2) -0.015(2)
C1 0.051(2) 0.074(3) 0.042(2) -0.0013(19) 0.0041(17) 0.007(2)
C2 0.068(3) 0.072(3) 0.045(2) -0.005(2) 0.0151(19) -0.016(2)
C3 0.105(5) 0.150(7) 0.058(3) -0.042(4) 0.028(3) -0.048(4)
C4 0.049(2) 0.051(2) 0.047(2) 0.0032(17) 0.0076(16) -0.0046(17)
C5 0.058(2) 0.055(2) 0.053(2) 0.0064(19) 0.0112(18) -0.0018(19)
C6 0.084(3) 0.065(3) 0.068(3) 0.024(2) 0.021(3) -0.002(3)
C7 0.079(3) 0.057(3) 0.046(2) 0.009(2) 0.002(2) 0.001(2)
C8 0.056(2) 0.058(2) 0.047(2) 0.0026(19) 0.0042(17) -0.0039(19)
C9 0.051(2) 0.070(3) 0.059(3) 0.009(2) 0.0026(19) -0.006(2)
C10 0.065(3) 0.064(3) 0.057(2) 0.006(2) 0.013(2) -0.009(2)
C11 0.057(2) 0.074(3) 0.057(3) -0.008(2) 0.0081(19) 0.005(2)
C12 0.067(3) 0.077(3) 0.053(2) 0.012(2) 0.012(2) 0.015(2)
C13 0.056(3) 0.073(3) 0.070(3) 0.013(2) 0.004(2) -0.013(2)
C20 0.054(2) 0.049(2) 0.047(2) 0.0076(17) 0.0107(16) 0.0084(17)
C21 0.065(3) 0.060(3) 0.081(3) 0.021(2) 0.011(2) 0.001(2)
C22 0.089(4) 0.064(3) 0.110(5) 0.036(3) 0.011(3) 0.003(3)
C23 0.103(5) 0.066(4) 0.108(5) 0.031(3) 0.001(4) 0.016(3)
C24 0.076(4) 0.085(4) 0.102(4) 0.014(3) -0.009(3) 0.024(3)
C25 0.062(3) 0.063(3) 0.085(3) 0.010(3) 0.007(2) 0.008(2)
C31 0.151(7) 0.154(7) 0.049(3) -0.013(4) 0.030(4) -0.041(6)
C32 0.260(13) 0.118(7) 0.102(6) -0.046(5) 0.033(7) 0.018(7)
C33 0.150(8) 0.249(12) 0.073(4) -0.052(6) 0.020(5) -0.104(8)
C40 0.060(3) 0.078(3) 0.053(2) 0.007(2) 0.020(2) 0.002(2)
C41 0.151(6) 0.095(5) 0.089(4) -0.026(4) 0.064(4) -0.037(4)
C42 0.191(9) 0.137(7) 0.104(6) -0.037(5) 0.089(6) -0.017(6)
C43 0.140(7) 0.152(8) 0.090(5) 0.026(5) 0.069(5) 0.029(6)
C44 0.166(8) 0.122(6) 0.157(7) 0.073(6) 0.119(7) 0.059(6)
C45 0.127(5) 0.082(4) 0.133(6) 0.041(4) 0.092(5) 0.034(4)
C50 0.057(3) 0.072(3) 0.059(3) 0.009(2) 0.014(2) 0.002(2)
C51 0.070(3) 0.122(5) 0.057(3) 0.007(3) 0.015(2) -0.003(3)
C52 0.110(5) 0.175(8) 0.056(3) -0.004(4) 0.029(3) -0.019(5)
C53 0.118(6) 0.166(8) 0.076(4) 0.007(5) 0.051(4) 0.001(5)
C54 0.081(4) 0.139(6) 0.101(5) 0.021(5) 0.044(4) 0.012(4)
C55 0.061(3) 0.097(4) 0.081(4) 0.009(3) 0.021(3) 0.002(3)
C61 0.161(7) 0.053(3) 0.094(4) 0.018(3) 0.033(4) 0.001(4)
C62 0.149(6) 0.097(5) 0.060(3) 0.012(3) 0.040(4) -0.007(4)
C63 0.095(5) 0.166(8) 0.175(9) 0.086(7) 0.036(5) -0.023(5)
C70 0.042(2) 0.082(3) 0.055(2) 0.003(2) 0.0014(17) 0.002(2)
C71 0.055(3) 0.090(4) 0.080(3) -0.004(3) -0.001(2) -0.008(3)
C72 0.067(4) 0.137(6) 0.088(4) -0.019(4) -0.011(3) -0.025(4)
C73 0.058(3) 0.164(8) 0.073(4) 0.015(4) -0.013(3) -0.008(4)
C74 0.056(3) 0.137(6) 0.084(4) 0.030(4) -0.004(3) 0.017(3)
C75 0.050(2) 0.092(4) 0.082(3) 0.002(3) -0.001(2) 0.008(2)

loop_
_atom_type_symbol
_atom_type_description
_atom_type_scat_dispersion_real
_atom_type_scat_dispersion_imag
_atom_type_scat_source
C C 0.0033 0.0016 'International Tables Vol C Tables 4.2.6.8 and 6.1.1.4'
H H 0.0000 0.0000 'International Tables Vol C Tables 4.2.6.8 and 6.1.1.4'
O O 0.0106 0.0060 'International Tables Vol C Tables 4.2.6.8 and 6.1.1.4'
P P 0.1023 0.0942 'International Tables Vol C Tables 4.2.6.8 and 6.1.1.4'
Ru Ru -1.2594 0.8363 'International Tables Vol C Tables 4.2.6.8 and 6.1.1.4'

loop_
_geom_angle_atom_site_label_1
_geom_angle_atom_site_label_2
_geom_angle_atom_site_label_3
_geom_angle
C13 Ru1 C8 92.51(19)
C13 Ru1 C7 95.8(2)
C8 Ru1 C7 88.39(18)
C13 Ru1 C4 93.83(18)
C8 Ru1 C4 172.93(17)
C7 Ru1 C4 87.86(17)
C13 Ru1 P1 93.66(17)
C8 Ru1 P1 87.58(13)
C7 Ru1 P1 169.88(15)
C4 Ru1 P1 95.13(12)
C13 Ru1 Ru2 141.56(17)
C8 Ru1 Ru2 87.70(12)
C7 Ru1 Ru2 122.63(15)
C4 Ru1 Ru2 89.28(11)
P1 Ru1 Ru2 47.91(3)
C13 Ru1 Ru3 140.12(15)
C8 Ru1 Ru3 127.26(13)
C7 Ru1 Ru3 84.03(13)
C4 Ru1 Ru3 46.30(11)
P1 Ru1 Ru3 91.04(3)
Ru2 Ru1 Ru3 55.167(10)
C9 Ru2 C10 88.6(2)
C9 Ru2 C1 164.4(2)
C10 Ru2 C1 103.13(18)
C9 Ru2 P1 97.14(14)
C10 Ru2 P1 104.10(15)
C1 Ru2 P1 89.97(11)
C9 Ru2 P2 91.66(16)
C10 Ru2 P2 108.07(15)
C1 Ru2 P2 75.11(11)
P1 Ru2 P2 146.80(4)
C9 Ru2 Ru3 119.03(16)
C10 Ru2 Ru3 142.20(14)
C1 Ru2 Ru3 45.92(12)
P1 Ru2 Ru3 97.77(3)
P2 Ru2 Ru3 50.72(3)
C9 Ru2 Ru1 86.04(14)
C10 Ru2 Ru1 151.17(15)
C1 Ru2 Ru1 88.30(11)
P1 Ru2 Ru1 48.80(3)
P2 Ru2 Ru1 100.38(3)
Ru3 Ru2 Ru1 62.495(11)
C12 Ru3 C11 89.2(2)
C12 Ru3 C1 89.9(2)
C11 Ru3 C1 176.60(19)
C12 Ru3 C4 121.77(18)
C11 Ru3 C4 94.65(18)
C1 Ru3 C4 88.63(16)
C12 Ru3 P2 96.29(16)
C11 Ru3 P2 97.91(16)
C1 Ru3 P2 78.97(13)
C4 Ru3 P2 140.03(10)
C12 Ru3 C5 91.88(19)
C11 Ru3 C5 94.21(18)
C1 Ru3 C5 89.08(16)
C4 Ru3 C5 29.90(14)
P2 Ru3 C5 165.46(11)
C12 Ru3 Ru2 129.48(17)
C11 Ru3 Ru2 128.41(16)
C1 Ru3 Ru2 50.50(12)
C4 Ru3 Ru2 91.09(10)
P2 Ru3 Ru2 51.97(3)
C5 Ru3 Ru2 113.80(11)
C12 Ru3 Ru1 162.33(16)
C11 Ru3 Ru1 90.93(14)
C1 Ru3 Ru1 91.00(11)
C4 Ru3 Ru1 40.63(10)
P2 Ru3 Ru1 101.20(3)
C5 Ru3 Ru1 70.49(10)
Ru2 Ru3 Ru1 62.338(10)
C20 P1 C40 100.5(2)
C20 P1 Ru2 117.77(14)
C40 P1 Ru2 123.73(16)
C20 P1 Ru1 111.62(14)
C40 P1 Ru1 120.35(18)
Ru2 P1 Ru1 83.28(4)
C70 P2 C50 101.7(2)
C70 P2 Ru3 116.99(16)
C50 P2 Ru3 119.58(17)
C70 P2 Ru2 120.33(17)
C50 P2 Ru2 121.06(16)
Ru3 P2 Ru2 77.32(4)
C2 C1 Ru3 167.2(4)
C2 C1 Ru2 104.1(4)
Ru3 C1 Ru2 83.58(15)
C1 C2 C3 170.7(6)
C33 C3 C31 116.5(7)
C33 C3 C2 111.9(6)
C31 C3 C2 108.1(5)
C33 C3 C32 103.6(8)
C31 C3 C32 107.1(7)
C2 C3 C32 109.3(6)
C5 C4 Ru1 174.0(4)
C5 C4 Ru3 82.2(3)
Ru1 C4 Ru3 93.07(15)
C4 C5 C6 161.7(5)
C4 C5 Ru3 67.9(3)
C6 C5 Ru3 130.2(3)
C5 C6 C63 107.3(5)
C5 C6 C61 111.3(5)
C63 C6 C61 109.8(6)
C5 C6 C62 109.5(4)
C63 C6 C62 109.8(6)
C61 C6 C62 109.1(5)
O7 C7 Ru1 172.3(5)
O8 C8 Ru1 174.7(4)
O9 C9 Ru2 175.5(4)
O10 C10 Ru2 176.9(5)
O11 C11 Ru3 176.0(4)
O12 C12 Ru3 178.6(5)
O13 C13 Ru1 179.4(5)
C21 C20 C25 117.7(4)
C21 C20 P1 121.7(3)
C25 C20 P1 120.6(3)
C20 C21 C22 121.2(5)
C23 C22 C21 120.1(6)
C22 C23 C24 120.3(5)
C23 C24 C25 119.9(5)
C24 C25 C20 120.9(5)
C45 C40 C41 117.5(5)
C45 C40 P1 123.1(4)
C41 C40 P1 119.4(4)
C40 C41 C42 120.6(7)
C43 C42 C41 119.9(8)
C44 C43 C42 119.7(7)
C43 C44 C45 121.2(7)
C40 C45 C44 121.0(7)
C55 C50 C51 117.7(5)
C55 C50 P2 122.8(4)
C51 C50 P2 119.4(4)
C52 C51 C50 120.8(6)
C53 C52 C51 120.7(6)
C54 C53 C52 119.8(6)
C53 C54 C55 120.4(6)
C50 C55 C54 120.6(6)
C71 C70 C75 118.7(4)
C71 C70 P2 122.0(4)
C75 C70 P2 119.3(4)
C70 C71 C72 120.2(6)
C73 C72 C71 119.9(7)
C74 C73 C72 120.9(6)
C73 C74 C75 120.2(6)
C74 C75 C70 120.2(6)

loop_
_geom_bond_atom_site_label_1
_geom_bond_atom_site_label_2
_geom_bond_distance
Ru1 C13 1.885(5)
Ru1 C8 1.945(4)
Ru1 C7 1.953(5)
Ru1 C4 2.052(4)
Ru1 P1 2.3806(12)
Ru1 Ru2 3.1422(5)
Ru1 Ru3 3.1467(4)
Ru2 C9 1.858(5)
Ru2 C10 1.874(5)
Ru2 C1 2.261(4)
Ru2 P1 2.3480(11)
Ru2 P2 2.3510(12)
Ru2 Ru3 2.9120(5)
Ru3 C12 1.859(5)
Ru3 C11 1.889(5)
Ru3 C1 2.105(5)
Ru3 C4 2.278(4)
Ru3 P2 2.3103(12)
Ru3 C5 2.436(4)
P1 C20 1.828(4)
P1 C40 1.834(4)
P2 C70 1.824(4)
P2 C50 1.825(5)
O7 C7 1.126(6)
O8 C8 1.129(5)
O9 C9 1.142(6)
O10 C10 1.133(6)
O11 C11 1.140(6)
O12 C12 1.138(5)
O13 C13 1.129(6)
C1 C2 1.177(6)
C2 C3 1.496(7)
C3 C33 1.448(10)
C3 C31 1.486(9)
C3 C32 1.633(12)
C4 C5 1.226(6)
C5 C6 1.487(6)
C6 C63 1.514(9)
C6 C61 1.524(8)
C6 C62 1.528(8)
C20 C21 1.376(6)
C20 C25 1.388(6)
C21 C22 1.382(7)
C22 C23 1.347(9)
C23 C24 1.371(9)
C24 C25 1.374(7)
C40 C45 1.342(7)
C40 C41 1.388(8)
C41 C42 1.396(9)
C42 C43 1.351(11)
C43 C44 1.326(12)
C44 C45 1.397(8)
C50 C55 1.379(7)
C50 C51 1.379(7)
C51 C52 1.374(8)
C52 C53 1.355(10)
C53 C54 1.349(10)
C54 C55 1.386(8)
C70 C71 1.372(7)
C70 C75 1.389(7)
C71 C72 1.399(7)
C72 C73 1.354(10)
C73 C74 1.351(10)
C74 C75 1.387(7)
